data_1536769
loop_
_publ_author_name
'Yakubovich, O.V.'
'Dimitrova, O.V.'
'Vidrevich, A.I.'

_publ_section_title
;
 Magnesium ultraphosphate Mg P4 O11: growth and crystal structure.
;
_journal_name_full Kristallografiya
_journal_page_first 77
_journal_page_last 85
_journal_volume 38
_journal_year 1993
_chemical_formula_sum 'Mg O11 P4'
_chemical_name_systematic 'Mg (P4 O11)'
_space_group_IT_number 26
_symmetry_space_group_name_Hall 'P 2c -2'
_symmetry_space_group_name_H-M 'P m c 21'
_cell_angle_alpha 90
_cell_angle_beta 90
_cell_angle_gamma 90
_cell_formula_units_Z 8
_cell_length_a 9.67
_cell_length_b 11.758
_cell_length_c 14.521
_cell_volume 1651.036
_citation_journal_id_ASTM KRISAJ
_cod_data_source_file Yakubovich_KRISAJ_1993_1341.cif
_cod_data_source_block Mg1O11P4
_cod_original_formula_sum 'Mg1 O11 P4'
_cod_database_code 1536769

loop_
_symmetry_equiv_pos_as_xyz
x,y,z
-x,-y,z+1/2
-x,y,z
x,-y,z+1/2

loop_
_atom_site_label
_atom_site_type_symbol
_atom_site_fract_x
_atom_site_fract_y
_atom_site_fract_z
_atom_site_occupancy
_atom_site_U_iso_or_equiv
O27 O-2 0.298 0.251 0.296 0.5 0.0
O4 O-2 0.5 0.9095 0.4383 1 0.0
Mg2 Mg+2 0.5 0.4327 0.0914 1 0.0
O2 O-2 0.5 0.266 0.0439 1 0.0
P8 P+5 0.2185 0.2797 0.8962 1 0.0
P10 P+5 0.221 0.7774 0.1999 1 0.0
Mg4 Mg+2 0 0.3469 0.5438 1 0.0
P9 P+5 0.2657 0.37 0.2605 1 0.0
O17 O-2 0.3758 0.2329 0.7016 1 0.0
P4 P+5 0 0.405 0.1716 1 0.0
O1 O-2 0.5 0.7691 0.0492 1 0.0
O16 O-2 0.351 0.3777 0.1801 1 0.0
O9 O-2 0.1746 0.2134 0.8043 1 0.0
O15 O-2 0.1686 0.0943 0.6714 1 0.0
O22 O-2 0.3787 0.2698 0.8901 1 0.0
O14 O-2 0.3152 0.0588 0.2509 1 0.0
O25 O-2 0.042 0.491 0.6265 0.5 0.0
O8 O-2 0.1311 0.4326 0.2374 1 0.0
O6 O-2 0.3189 0.4414 0.3434 1 0.0
O13 O-2 0.354 0.4774 0.0019 1 0.0
P5 P+5 0.2667 0.8691 0.8331 1 0.0
O7 O-2 0.1096 0.1215 0.3409 1 0.0
P7 P+5 0.2467 0.9857 0.6558 1 0.0
O3 O-2 0.5 0.409 0.6499 1 0.0
O24 O-2 0.035 0.0106 0.97 0.5 0.0
P2 P+5 0 0.9046 -0.0767 1 0.0
O5 O-2 0 0.3032 0.1177 1 0.0
O11 O-2 0.16 0.2081 0.9639 1 0.0
O19 O-2 0.134 0.0897 0.1326 1 0.0
O18 O-2 0.193 0.403 0.884 1 0.0
Mg3 Mg+2 0 0.8469 0.5466 1 0.0
O20 O-2 0.144 0.2837 0.6313 1 0.0
O26 O-2 0.21 0.245 0.297 0.5 0.0
Mg1 Mg+2 0.5 0.933 0 1 0.0
O21 O-2 0.15 0.3996 0.4582 1 0.0
O23 O-2 0.035 0.1991 0.475 0.5 0.0
P6 P+5 0.256 0.4823 0.4362 1 0.0
P1 P+5 0.5 0.7857 0.4555 1 0.0
O12 O-2 0.355 0.1217 0.4101 1 0.0
O10 O-2 0.366 0.0123 0.5963 1 0.0
P3 P+5 0.5 0.2877 0.6416 1 0.0
